data_1551448
loop_
_publ_author_name
'Niko Pavlicek'
'Przemyslaw Gawel'
'Daniel R. Kohn'
'Zsolt Majzik'
'Yaoyao Xiong'
'Gerhard Meyer'
'Harry L. Anderson'
'Leo Gross'

_publ_section_title
;
 Polyyne formation via skeletal rearrangement induced by atomic
 manipulation
;
_journal_name_full 'Nature Chemistry'
_journal_page_first 853
_journal_page_last 858
_journal_paper_doi 10.1038/s41557-018-0067-y
_journal_volume 10
_journal_year 2018
_chemical_absolute_configuration .
_chemical_compound_source .
_chemical_formula_moiety 'C24 H10 Br4'
_chemical_formula_sum 'C24 H10 Br4'
_chemical_formula_weight 617.96
_space_group_IT_number 13
_space_group_name_Hall '-P 2yc'
_space_group_name_H-M_alt 'P 1 2/c 1'
_symmetry_cell_setting monoclinic
_symmetry_space_group_name_Hall '-P 2yc'
_symmetry_space_group_name_H-M 'P 1 2/c 1'
_atom_sites_solution_hydrogens difmap
_atom_sites_solution_primary other
_cell_angle_alpha 90
_cell_angle_beta 100.208(3)
_cell_angle_gamma 90
_cell_formula_units_Z 2
_cell_length_a 12.0069(4)
_cell_length_b 3.9729(2)
_cell_length_c 22.0798(7)
_cell_measurement_reflns_used 2227
_cell_measurement_temperature 150
_cell_measurement_theta_max 76
_cell_measurement_theta_min 4
_cell_volume 1036.58(7)
_computing_cell_refinement 'CrysAlisPro, (Agilent, 2011)'
_computing_data_collection 'SuperNova, (Oxford Diffraction, 2010)'
_computing_data_reduction 'CrysAlisPro, (Agilent, 2011)'
_computing_molecular_graphics 'CAMERON (Watkin et al., 1996)'
_computing_publication_material 'CRYSTALS (Betteridge et al., 2003)'
_computing_structure_refinement 'CRYSTALS (Betteridge et al., 2003)'
_computing_structure_solution 'Superflip (Palatinus & Chapuis, 2007)'
_diffrn_ambient_temperature 150
_diffrn_measured_fraction_theta_full 0.998
_diffrn_measured_fraction_theta_max 0.984
_diffrn_measurement_device Area
_diffrn_measurement_device_type 'Oxford Diffraction SuperNova'
_diffrn_measurement_method \w
_diffrn_radiation_monochromator graphite
_diffrn_radiation_type 'Cu K\a'
_diffrn_radiation_wavelength 1.54184
_diffrn_reflns_av_R_equivalents 0.024
_diffrn_reflns_av_sigmaI/netI 0.0322
_diffrn_reflns_limit_h_max 15
_diffrn_reflns_limit_h_min -13
_diffrn_reflns_limit_k_max 3
_diffrn_reflns_limit_k_min -4
_diffrn_reflns_limit_l_max 27
_diffrn_reflns_limit_l_min -27
_diffrn_reflns_number 4197
_diffrn_reflns_theta_full 73.676
_diffrn_reflns_theta_max 75.954
_diffrn_reflns_theta_min 3.741
_diffrn_standards_decay_% .
_diffrn_standards_interval_count .
_diffrn_standards_interval_time .
_diffrn_standards_number 0
_exptl_absorpt_coefficient_mu 9.524
_exptl_absorpt_correction_T_max 0.75
_exptl_absorpt_correction_T_min 0.12
_exptl_absorpt_correction_type multi-scan
_exptl_absorpt_process_details 'CrysAlisPro, (Agilent, 2011)'
_exptl_crystal_colour colourless
_exptl_crystal_density_diffrn 1.980
_exptl_crystal_density_method 'not measured'
_exptl_crystal_description plate
_exptl_crystal_F_000 588
_exptl_crystal_size_max 0.30
_exptl_crystal_size_mid 0.13
_exptl_crystal_size_min 0.03
_refine_diff_density_max 1.27
_refine_diff_density_min -0.45
_refine_ls_extinction_method None
_refine_ls_goodness_of_fit_ref 1.0504
_refine_ls_hydrogen_treatment constr
_refine_ls_matrix_type full
_refine_ls_number_parameters 127
_refine_ls_number_reflns 2110
_refine_ls_number_restraints 0
_refine_ls_R_factor_all 0.0525
_refine_ls_R_factor_gt 0.0499
_refine_ls_shift/su_max 0.0008580
_refine_ls_shift/su_mean 0.0000662
_refine_ls_structure_factor_coef Fsqd
_refine_ls_weighting_details
;
 Method= Modified Sheldrick 
 w=1/[\s^2^(F^2^) + ( 0.10P)^2^ + 0.00P] 
 ,where P=(max(Fo^2^,0) + 2Fc^2^)/3 
;
_refine_ls_weighting_scheme calc
_refine_ls_wR_factor_all 0.1282
_refine_ls_wR_factor_gt 0.1222
_refine_ls_wR_factor_ref 0.1282
_reflns_limit_h_max 14
_reflns_limit_h_min -15
_reflns_limit_k_max 4
_reflns_limit_k_min 0
_reflns_limit_l_max 27
_reflns_limit_l_min 0
_reflns_number_gt 1917
_reflns_number_total 2110
_reflns_threshold_expression I>2.0\s(I)
_oxford_diffrn_Wilson_B_factor 4.51
_oxford_diffrn_Wilson_scale 0.08
_oxford_refine_ls_r_factor_ref 0.0525
_oxford_refine_ls_scale 3.73(10)
_oxford_reflns_number_all 2110
_oxford_reflns_threshold_expression_ref I>-3.0\s(I)
_cod_data_source_file 41557_2018_67_MOESM76_ESM.cif
_cod_data_source_block 7Br4
_cod_depositor_comments
;
The following automatic conversions were performed:

data item '_atom_sites_solution_primary' value 'Other' was changed to
'other' in accordance with the built-in table derived from the CIF
Core dictionary named 'cif_core.dic' version 2.4.5 last updated on
2014-11-21.

data item '_exptl_crystal_density_meas' value 'not measured' was
changed to '?' -- the value is perceived as not measured.

Automatic conversion script
Id: cif_fix_values 6909 2019-04-08 15:41:33Z antanas 
;
_cod_original_sg_symbol_H-M 'P 2/c '
_cod_database_code 1551448

loop_
_symmetry_equiv_pos_as_xyz
x,y,z
-x,-y,-z
x,-y,z+1/2
-x,y,-z+1/2

loop_
_atom_site_label
_atom_site_type_symbol
_atom_site_fract_x
_atom_site_fract_y
_atom_site_fract_z
_atom_site_U_iso_or_equiv
_atom_site_occupancy
_atom_site_adp_type
_atom_site_refinement_flags_posn
_atom_site_refinement_flags_adp
_atom_site_refinement_flags_occupancy
_atom_site_disorder_assembly
_atom_site_disorder_group
_atom_site_attached_hydrogens
Br1 Br 0.44656(3) 0.39792(11) 0.420614(18) 0.0602 1.0000 Uani . . . . . .
Br2 Br 0.35062(3) 0.25787(10) 0.280248(17) 0.0597 1.0000 Uani . . . . . .
C1 C 0.3233(3) 0.4141(9) 0.35607(15) 0.0500 1.0000 Uani . . . . . .
C2 C 0.2203(3) 0.5317(9) 0.36395(14) 0.0490 1.0000 Uani . . . . . .
C3 C 0.2035(3) 0.6557(10) 0.42247(15) 0.0498 1.0000 Uani . . . . . .
C4 C 0.1938(3) 0.7630(9) 0.47188(16) 0.0508 1.0000 Uani . . . . . .
C5 C 0.1890(3) 0.8908(9) 0.53216(15) 0.0500 1.0000 Uani . . . . . .
C6 C 0.0943(3) 0.8425(10) 0.55963(16) 0.0527 1.0000 Uani . . . . . .
C7 C 0.0935(3) 0.9659(11) 0.61811(17) 0.0560 1.0000 Uani . . . . . .
C8 C 0.1865(4) 1.1340(11) 0.64989(16) 0.0575 1.0000 Uani . . . . . .
C9 C 0.2826(3) 1.1788(12) 0.62351(17) 0.0576 1.0000 Uani . . . . . .
C10 C 0.2836(3) 1.0589(10) 0.56449(16) 0.0525 1.0000 Uani . . . . . .
C11 C 0.1274(3) 0.5332(10) 0.31391(14) 0.0506 1.0000 Uani . . . . . .
C12 C 0.0460(3) 0.5373(10) 0.27343(15) 0.0517 1.0000 Uani . . . . . .
H61 H 0.0325 0.7302 0.5389 0.0627 1.0000 Uiso R . . . . .
H71 H 0.0303 0.9382 0.6359 0.0668 1.0000 Uiso R . . . . .
H81 H 0.1845 1.2176 0.6888 0.0691 1.0000 Uiso R . . . . .
H91 H 0.3458 1.2891 0.6456 0.0691 1.0000 Uiso R . . . . .
H101 H 0.3463 1.0917 0.5464 0.0628 1.0000 Uiso R . . . . .

loop_
_atom_site_aniso_label
_atom_site_aniso_U_11
_atom_site_aniso_U_22
_atom_site_aniso_U_33
_atom_site_aniso_U_23
_atom_site_aniso_U_13
_atom_site_aniso_U_12
Br1 0.0493(3) 0.0677(3) 0.0605(3) -0.00128(15) 0.00107(17) 0.00271(14)
Br2 0.0658(3) 0.0627(3) 0.0535(3) -0.00404(14) 0.01847(18) 0.00337(14)
C1 0.0495(15) 0.0551(18) 0.0447(14) -0.0008(11) 0.0066(12) -0.0032(12)
C2 0.0480(14) 0.0548(17) 0.0441(14) 0.0010(12) 0.0076(11) -0.0019(12)
C3 0.0499(14) 0.0535(17) 0.0450(15) 0.0001(13) 0.0059(11) -0.0003(13)
C4 0.0509(15) 0.055(2) 0.0469(16) 0.0021(12) 0.0093(12) 0.0038(12)
C5 0.0514(15) 0.0527(18) 0.0453(15) 0.0038(12) 0.0071(12) 0.0059(12)
C6 0.0532(15) 0.0539(17) 0.0506(16) 0.0023(13) 0.0080(12) 0.0019(13)
C7 0.0597(17) 0.0589(19) 0.0522(16) 0.0066(14) 0.0176(13) 0.0061(14)
C8 0.0679(19) 0.062(2) 0.0428(14) -0.0010(13) 0.0098(13) 0.0094(16)
C9 0.0559(17) 0.0641(19) 0.0509(17) -0.0048(15) 0.0037(13) -0.0014(16)
C10 0.0498(15) 0.0593(19) 0.0482(15) 0.0015(13) 0.0079(12) 0.0017(13)
C11 0.0512(15) 0.0579(18) 0.0435(14) 0.0007(12) 0.0103(13) -0.0001(13)
C12 0.0494(15) 0.0615(19) 0.0441(14) 0.0013(13) 0.0080(13) -0.0009(13)

loop_
_atom_type_symbol
_atom_type_scat_dispersion_real
_atom_type_scat_dispersion_imag
_atom_type_scat_Cromer_Mann_a1
_atom_type_scat_Cromer_Mann_b1
_atom_type_scat_Cromer_Mann_a2
_atom_type_scat_Cromer_Mann_b2
_atom_type_scat_Cromer_Mann_a3
_atom_type_scat_Cromer_Mann_b3
_atom_type_scat_Cromer_Mann_a4
_atom_type_scat_Cromer_Mann_b4
_atom_type_scat_Cromer_Mann_c
_atom_type_scat_source
C 0.0181 0.0091 2.3100 20.8439 1.0200 10.2075 1.5886 0.5687 0.8650 51.6512 0.2156 'International Tables Vol C 4.2.6.8 and 6.1.1.4'
H 0.0000 0.0000 0.4930 10.5109 0.3229 26.1257 0.1402 3.1424 0.0408 57.7998 0.0030 'International Tables Vol C 4.2.6.8 and 6.1.1.4'
Br -0.6763 1.2805 17.1789 2.1723 5.2358 16.5796 5.6377 0.2609 3.9851 41.4328 2.9557 'International Tables Vol C 4.2.6.8 and 6.1.1.4'

loop_
_geom_angle_atom_site_label_1
_geom_angle_site_symmetry_1
_geom_angle_atom_site_label_2
_geom_angle_site_symmetry_2
_geom_angle_atom_site_label_3
_geom_angle_site_symmetry_3
_geom_angle
_geom_angle_publ_flag
Br2 . C1 . Br1 . 115.59(18) yes
Br2 . C1 . C2 . 122.4(2) yes
Br1 . C1 . C2 . 122.0(2) yes
C1 . C2 . C3 . 120.7(3) yes
C1 . C2 . C11 . 120.4(3) yes
C3 . C2 . C11 . 118.8(3) yes
C2 . C3 . C4 . 177.4(4) yes
C3 . C4 . C5 . 176.8(4) yes
C4 . C5 . C6 . 121.7(3) yes
C4 . C5 . C10 . 118.6(3) yes
C6 . C5 . C10 . 119.7(3) yes
C5 . C6 . C7 . 119.9(3) yes
C5 . C6 . H61 . 120.0 no
C7 . C6 . H61 . 120.1 no
C6 . C7 . C8 . 120.5(3) yes
C6 . C7 . H71 . 119.9 no
C8 . C7 . H71 . 119.6 no
C7 . C8 . C9 . 120.3(3) yes
C7 . C8 . H81 . 119.5 no
C9 . C8 . H81 . 120.1 no
C8 . C9 . C10 . 119.6(3) yes
C8 . C9 . H91 . 119.9 no
C10 . C9 . H91 . 120.6 no
C5 . C10 . C9 . 120.1(3) yes
C5 . C10 . H101 . 119.9 no
C9 . C10 . H101 . 120.0 no
C2 . C11 . C12 . 177.2(3) yes
C12 4_555 C12 . C11 . 178.9(4) yes

loop_
_geom_bond_atom_site_label_1
_geom_bond_site_symmetry_1
_geom_bond_atom_site_label_2
_geom_bond_site_symmetry_2
_geom_bond_distance
_geom_bond_publ_flag
Br1 . C1 . 1.865(3) yes
Br2 . C1 . 1.868(3) yes
C1 . C2 . 1.362(5) yes
C2 . C3 . 1.430(5) yes
C2 . C11 . 1.424(5) yes
C3 . C4 . 1.196(5) yes
C4 . C5 . 1.435(5) yes
C5 . C6 . 1.394(5) yes
C5 . C10 . 1.399(5) yes
C6 . C7 . 1.383(5) yes
C6 . H61 . 0.916 no
C7 . C8 . 1.382(6) yes
C7 . H71 . 0.920 no
C8 . C9 . 1.393(6) yes
C8 . H81 . 0.926 no
C9 . C10 . 1.390(5) yes
C9 . H91 . 0.934 no
C10 . H101 . 0.921 no
C11 . C12 . 1.202(5) yes
C12 . C12 4_555 1.374(7) yes

_cod_database_fobs_code 1551448
